data_4134449
loop_
_publ_author_name
'Miloserdov, Fedor M.'
'Rajabi, Nasir A.'
'Lowe, John P.'
'Mahon, Mary F.'
'Macgregor, Stuart A.'
'Whittlesey, Michael K.'

_publ_section_title
;
 Zn-Promoted C-H Reductive Elimination and H<sub>2</sub> Activation via a
 Dual Unsaturated Heterobimetallic Ru-Zn Intermediate.
;
_journal_issue 13
_journal_name_full 'Journal of the American Chemical Society'
_journal_page_first 6340
_journal_page_last 6349
_journal_paper_doi 10.1021/jacs.0c01062
_journal_volume 142
_journal_year 2020
_chemical_formula_moiety 'C63 H63 Mg O2 P3 Ru'
_chemical_formula_sum 'C63 H63 Mg O2 P3 Ru'
_chemical_formula_weight 1070.42
_space_group_crystal_system monoclinic
_space_group_IT_number 15
_space_group_name_Hall '-C 2yc'
_space_group_name_H-M_alt 'C 1 2/c 1'
_atom_sites_solution_hydrogens mixed
_atom_sites_solution_primary iterative
_audit_creation_date 2018-10-13
_audit_creation_method
;
Olex2 1.2
(compiled 2018.05.29 svn.r3508 for OlexSys, GUI svn.r5506)
;
_cell_angle_alpha 90
_cell_angle_beta 99.0450(10)
_cell_angle_gamma 90
_cell_formula_units_Z 8
_cell_length_a 41.0356(5)
_cell_length_b 13.7554(2)
_cell_length_c 19.4148(2)
_cell_measurement_reflns_used 27291
_cell_measurement_temperature 200.00(10)
_cell_measurement_theta_max 73.0190
_cell_measurement_theta_min 4.2010
_cell_volume 10822.6(2)
_computing_cell_refinement 'CrysAlisPro 1.171.39.46 (Rigaku OD, 2018)'
_computing_data_collection 'CrysAlisPro 1.171.39.46 (Rigaku OD, 2018)'
_computing_data_reduction 'CrysAlisPro 1.171.39.46 (Rigaku OD, 2018)'
_computing_molecular_graphics 'Olex2 (Dolomanov et al., 2009)'
_computing_publication_material 'Olex2 (Dolomanov et al., 2009)'
_computing_structure_refinement 'ShelXL (Sheldrick, 2015)'
_computing_structure_solution 'olex2.solve (Bourhis et al., 2015)'
_diffrn_ambient_environment N~2~
_diffrn_ambient_temperature 200.00(10)
_diffrn_detector 'CCD plate'
_diffrn_detector_area_resol_mean 8.1150
_diffrn_detector_type EosS2
_diffrn_measured_fraction_theta_full 1.000
_diffrn_measured_fraction_theta_max 0.993
_diffrn_measurement_device 'four-circle diffractometer'
_diffrn_measurement_device_type 'SuperNova, Dual, Cu at home/near, EosS2'
_diffrn_measurement_method '\w scans'
_diffrn_radiation_monochromator mirror
_diffrn_radiation_probe x-ray
_diffrn_radiation_type CuK\a
_diffrn_radiation_wavelength 1.54184
_diffrn_reflns_av_R_equivalents 0.0630
_diffrn_reflns_av_unetI/netI 0.0362
_diffrn_reflns_Laue_measured_fraction_full 1.000
_diffrn_reflns_Laue_measured_fraction_max 0.993
_diffrn_reflns_limit_h_max 50
_diffrn_reflns_limit_h_min -50
_diffrn_reflns_limit_k_max 17
_diffrn_reflns_limit_k_min -17
_diffrn_reflns_limit_l_max 17
_diffrn_reflns_limit_l_min -23
_diffrn_reflns_number 81094
_diffrn_reflns_point_group_measured_fraction_full 1.000
_diffrn_reflns_point_group_measured_fraction_max 0.993
_diffrn_reflns_theta_full 67.684
_diffrn_reflns_theta_max 73.538
_diffrn_reflns_theta_min 3.393
_diffrn_source 'micro-focus sealed X-ray tube'
_diffrn_source_type 'SuperNova (Cu) X-ray Source'
_exptl_absorpt_coefficient_mu 3.627
_exptl_absorpt_correction_T_max 1.00000
_exptl_absorpt_correction_T_min 0.65439
_exptl_absorpt_correction_type multi-scan
_exptl_absorpt_process_details
;
CrysAlisPro 1.171.39.46 (Rigaku Oxford Diffraction, 2018)
Empirical absorption correction using spherical harmonics,
 implemented in SCALE3 ABSPACK scaling algorithm.
;
_exptl_crystal_colour 'light yellow'
_exptl_crystal_colour_modifier light
_exptl_crystal_colour_primary yellow
_exptl_crystal_density_diffrn 1.314
_exptl_crystal_description block
_exptl_crystal_F_000 4464
_exptl_crystal_size_max 0.193
_exptl_crystal_size_mid 0.118
_exptl_crystal_size_min 0.058
_refine_diff_density_max 0.588
_refine_diff_density_min -0.557
_refine_diff_density_rms 0.052
_refine_ls_extinction_method none
_refine_ls_goodness_of_fit_ref 1.025
_refine_ls_hydrogen_treatment mixed
_refine_ls_matrix_type full
_refine_ls_number_parameters 663
_refine_ls_number_reflns 10832
_refine_ls_number_restraints 7
_refine_ls_restrained_S_all 1.028
_refine_ls_R_factor_all 0.0414
_refine_ls_R_factor_gt 0.0316
_refine_ls_shift/su_max 0.002
_refine_ls_shift/su_mean 0.000
_refine_ls_structure_factor_coef Fsqd
_refine_ls_weighting_details 'w=1/[\s^2^(Fo^2^)+(0.0345P)^2^+5.3043P] where P=(Fo^2^+2Fc^2^)/3'
_refine_ls_weighting_scheme calc
_refine_ls_wR_factor_gt 0.0715
_refine_ls_wR_factor_ref 0.0756
_reflns_Friedel_coverage 0.000
_reflns_number_gt 9152
_reflns_number_total 10832
_reflns_threshold_expression 'I > 2\s(I)'
_cod_data_source_file ja0c01062_si_002.cif
_cod_data_source_block s18mkw32
_cod_depositor_comments 'Adding full bibliography for 4134447--4134453.cif.'
_cod_database_code 4134449
_shelxl_version_number 2014-3
_shelx_space_group_comment
;
The symmetry employed for this shelxl refinement is uniquely defined
by the following loop, which should always be used as a source of
symmetry information in preference to the above space-group names.
They are only intended as comments.
;
_olex2_refinement_description
;
1. Fixed Uiso
 At 1.2 times of:
  All C(H) groups, All C(H,H) groups, All C(H,H,H,H) groups
 At 1.5 times of:
  All C(H,H,H) groups
2. Restrained distances
 O2-C62 \\sim O2-C62A
 with sigma of 0.02
 C59-C60 \\sim C59-C60A
 with sigma of 0.02
 C62-C61 \\sim C62A-C61A
 with sigma of 0.02
 C60-C61 \\sim C60A-C61A
 with sigma of 0.02
 O2-C61 \\sim O2-C61A
 with sigma of 0.02
 C59-C61 \\sim C59-C61A
 with sigma of 0.02
 C62-C60 \\sim C62A-C60A
 with sigma of 0.02
3. Others
 Fixed Sof: H59C(0.4) H59D(0.4) H59A(0.6) H59B(0.6) C60(0.6) H60A(0.6)
 H60B(0.6) C61(0.6) H61A(0.6) H61B(0.6) C62(0.6) H62A(0.6) H62B(0.6) C60A(0.4)
 H60C(0.4) H60D(0.4) C61A(0.4) H61C(0.4) H61D(0.4) C62A(0.4) H62C(0.4) H62D(0.4)
4.a Secondary CH2 refined with riding coordinates:
 C55(H55A,H55B), C56(H56A,H56B), C57(H57A,H57B), C58(H58A,H58B), C59(H59C,
 H59D), C59(H59A,H59B), C60(H60A,H60B), C61(H61A,H61B), C62(H62A,H62B),
 C60A(H60C,H60D), C61A(H61C,H61D), C62A(H62C,H62D)
4.b Aromatic/amide H refined with riding coordinates:
 C2(H2), C3(H3), C4(H4), C5(H5), C8(H8), C9(H9), C10(H10), C11(H11), C12(H12),
 C14(H14), C15(H15), C16(H16), C17(H17), C18(H18), C21(H21), C22(H22), C23(H23),
  C24(H24), C26(H26), C27(H27), C28(H28), C29(H29), C30(H30), C32(H32),
 C33(H33), C34(H34), C35(H35), C36(H36), C38(H38), C39(H39), C40(H40), C41(H41),
  C42(H42), C44(H44), C45(H45), C46(H46), C47(H47), C48(H48), C50(H50),
 C51(H51), C52(H52), C53(H53), C54(H54)
4.c Idealised Me refined as rotating group:
 C63(H63A,H63B,H63C)
;

loop_
_space_group_symop_operation_xyz
'x, y, z'
'-x, y, -z+1/2'
'x+1/2, y+1/2, z'
'-x+1/2, y+1/2, -z+1/2'
'-x, -y, -z'
'x, -y, z-1/2'
'-x+1/2, -y+1/2, -z'
'x+1/2, -y+1/2, z-1/2'

loop_
_atom_site_label
_atom_site_type_symbol
_atom_site_fract_x
_atom_site_fract_y
_atom_site_fract_z
_atom_site_U_iso_or_equiv
_atom_site_adp_type
_atom_site_occupancy
_atom_site_site_symmetry_order
_atom_site_calc_flag
_atom_site_refinement_flags_posn
_atom_site_refinement_flags_adp
_atom_site_refinement_flags_occupancy
_atom_site_disorder_assembly
_atom_site_disorder_group
Ru1 Ru 0.62381(2) 0.27907(2) 0.60888(2) 0.02157(5) Uani 1 1 d . . . . .
H1 H 0.6149(5) 0.3616(16) 0.5480(11) 0.020(6) Uiso 1 1 d . . . . .
P1 P 0.66758(2) 0.22024(4) 0.55413(3) 0.02784(12) Uani 1 1 d . . . . .
P2 P 0.62934(2) 0.18986(4) 0.71432(3) 0.02514(11) Uani 1 1 d . . . . .
P3 P 0.57817(2) 0.20018(4) 0.54369(3) 0.02269(11) Uani 1 1 d . . . . .
Mg1 Mg 0.62947(2) 0.48323(6) 0.60028(5) 0.0406(2) Uani 1 1 d . . . . .
O1 O 0.65709(5) 0.52676(15) 0.52262(11) 0.0533(5) Uani 1 1 d . . . . .
O2 O 0.58618(5) 0.54503(13) 0.53705(12) 0.0505(5) Uani 1 1 d D . . . .
C1 C 0.66978(5) 0.34511(17) 0.64868(12) 0.0290(5) Uani 1 1 d . . . . .
C2 C 0.68249(6) 0.40404(18) 0.70543(13) 0.0385(5) Uani 1 1 d . . . . .
H2 H 0.6685 0.4279 0.7348 0.046 Uiso 1 1 calc R . . . .
C3 C 0.71610(7) 0.4273(2) 0.71827(16) 0.0499(7) Uani 1 1 d . . . . .
H3 H 0.7241 0.4670 0.7559 0.060 Uiso 1 1 calc R . . . .
C4 C 0.73750(7) 0.3925(2) 0.67613(17) 0.0545(8) Uani 1 1 d . . . . .
H4 H 0.7596 0.4102 0.6848 0.065 Uiso 1 1 calc R . . . .
C5 C 0.72614(6) 0.3309(2) 0.62043(15) 0.0450(6) Uani 1 1 d . . . . .
H5 H 0.7405 0.3056 0.5924 0.054 Uiso 1 1 calc R . . . .
C6 C 0.69287(6) 0.30838(17) 0.60814(12) 0.0330(5) Uani 1 1 d . . . . .
C7 C 0.67530(6) 0.23319(19) 0.46406(12) 0.0343(5) Uani 1 1 d . . . . .
C8 C 0.68257(9) 0.3223(2) 0.43816(16) 0.0594(9) Uani 1 1 d . . . . .
H8 H 0.6846 0.3764 0.4672 0.071 Uiso 1 1 calc R . . . .
C9 C 0.68701(11) 0.3321(3) 0.36870(19) 0.0803(12) Uani 1 1 d . . . . .
H9 H 0.6917 0.3929 0.3517 0.096 Uiso 1 1 calc R . . . .
C10 C 0.68449(8) 0.2534(3) 0.32575(15) 0.0628(9) Uani 1 1 d . . . . .
H10 H 0.6874 0.2603 0.2794 0.075 Uiso 1 1 calc R . . . .
C11 C 0.67777(7) 0.1647(3) 0.35083(15) 0.0586(8) Uani 1 1 d . . . . .
H11 H 0.6765 0.1107 0.3218 0.070 Uiso 1 1 calc R . . . .
C12 C 0.67271(7) 0.1541(2) 0.41941(14) 0.0499(7) Uani 1 1 d . . . . .
H12 H 0.6675 0.0932 0.4356 0.060 Uiso 1 1 calc R . . . .
C13 C 0.68786(6) 0.10178(18) 0.57496(13) 0.0340(5) Uani 1 1 d . . . . .
C14 C 0.72035(7) 0.0853(2) 0.56542(18) 0.0553(8) Uani 1 1 d . . . . .
H14 H 0.7322 0.1341 0.5472 0.066 Uiso 1 1 calc R . . . .
C15 C 0.73499(8) -0.0043(3) 0.5832(2) 0.0711(10) Uani 1 1 d . . . . .
H15 H 0.7568 -0.0147 0.5774 0.085 Uiso 1 1 calc R . . . .
C16 C 0.71779(9) -0.0771(2) 0.60908(19) 0.0661(9) Uani 1 1 d . . . . .
H16 H 0.7278 -0.1368 0.6208 0.079 Uiso 1 1 calc R . . . .
C17 C 0.68573(9) -0.0617(2) 0.61765(18) 0.0604(8) Uani 1 1 d . . . . .
H17 H 0.6738 -0.1111 0.6348 0.072 Uiso 1 1 calc R . . . .
C18 C 0.67096(7) 0.02804(19) 0.60073(15) 0.0444(6) Uani 1 1 d . . . . .
H18 H 0.6492 0.0380 0.6070 0.053 Uiso 1 1 calc R . . . .
C19 C 0.60704(6) 0.29007(17) 0.74551(12) 0.0296(5) Uani 1 1 d . . . . .
C20 C 0.60004(5) 0.34807(16) 0.68543(11) 0.0273(4) Uani 1 1 d . . . . .
C21 C 0.58034(6) 0.42982(18) 0.69199(14) 0.0382(6) Uani 1 1 d . . . . .
H21 H 0.5752 0.4719 0.6543 0.046 Uiso 1 1 calc R . . . .
C22 C 0.56827(7) 0.4493(2) 0.75338(15) 0.0461(7) Uani 1 1 d . . . . .
H22 H 0.5549 0.5034 0.7558 0.055 Uiso 1 1 calc R . . . .
C23 C 0.57575(7) 0.3899(2) 0.81106(15) 0.0481(7) Uani 1 1 d . . . . .
H23 H 0.5677 0.4045 0.8520 0.058 Uiso 1 1 calc R . . . .
C24 C 0.59523(7) 0.3090(2) 0.80771(13) 0.0408(6) Uani 1 1 d . . . . .
H24 H 0.6004 0.2680 0.8460 0.049 Uiso 1 1 calc R . . . .
C25 C 0.60576(6) 0.08120(17) 0.73125(11) 0.0299(5) Uani 1 1 d . . . . .
C26 C 0.57204(6) 0.08727(19) 0.73369(12) 0.0365(5) Uani 1 1 d . . . . .
H26 H 0.5616 0.1475 0.7300 0.044 Uiso 1 1 calc R . . . .
C27 C 0.55394(7) 0.0038(2) 0.74160(15) 0.0500(7) Uani 1 1 d . . . . .
H27 H 0.5315 0.0086 0.7432 0.060 Uiso 1 1 calc R . . . .
C28 C 0.56893(8) -0.0857(2) 0.74709(16) 0.0569(8) Uani 1 1 d . . . . .
H28 H 0.5566 -0.1413 0.7523 0.068 Uiso 1 1 calc R . . . .
C29 C 0.60221(8) -0.0928(2) 0.74487(16) 0.0525(7) Uani 1 1 d . . . . .
H29 H 0.6124 -0.1533 0.7486 0.063 Uiso 1 1 calc R . . . .
C30 C 0.62056(7) -0.00993(18) 0.73712(13) 0.0385(6) Uani 1 1 d . . . . .
H30 H 0.6430 -0.0154 0.7358 0.046 Uiso 1 1 calc R . . . .
C31 C 0.66708(6) 0.16778(17) 0.77709(12) 0.0303(5) Uani 1 1 d . . . . .
C32 C 0.66513(7) 0.1485(2) 0.84649(13) 0.0408(6) Uani 1 1 d . . . . .
H32 H 0.6446 0.1501 0.8611 0.049 Uiso 1 1 calc R . . . .
C33 C 0.69262(8) 0.1272(2) 0.89426(15) 0.0508(7) Uani 1 1 d . . . . .
H33 H 0.6906 0.1141 0.9404 0.061 Uiso 1 1 calc R . . . .
C34 C 0.72318(8) 0.1253(3) 0.87325(17) 0.0609(9) Uani 1 1 d . . . . .
H34 H 0.7419 0.1105 0.9051 0.073 Uiso 1 1 calc R . . . .
C35 C 0.72592(7) 0.1453(3) 0.80485(18) 0.0615(9) Uani 1 1 d . . . . .
H35 H 0.7466 0.1450 0.7909 0.074 Uiso 1 1 calc R . . . .
C36 C 0.69795(6) 0.1661(2) 0.75655(14) 0.0418(6) Uani 1 1 d . . . . .
H36 H 0.7000 0.1788 0.7104 0.050 Uiso 1 1 calc R . . . .
C37 C 0.56272(6) 0.25247(16) 0.45669(11) 0.0282(4) Uani 1 1 d . . . . .
C38 C 0.58469(6) 0.29779(17) 0.41928(12) 0.0337(5) Uani 1 1 d . . . . .
H38 H 0.6065 0.3064 0.4399 0.040 Uiso 1 1 calc R . . . .
C39 C 0.57448(8) 0.33029(19) 0.35169(14) 0.0454(6) Uani 1 1 d . . . . .
H39 H 0.5895 0.3597 0.3271 0.054 Uiso 1 1 calc R . . . .
C40 C 0.54206(8) 0.3190(2) 0.32091(15) 0.0523(8) Uani 1 1 d . . . . .
H40 H 0.5351 0.3415 0.2758 0.063 Uiso 1 1 calc R . . . .
C41 C 0.52002(8) 0.2746(2) 0.35704(16) 0.0551(8) Uani 1 1 d . . . . .
H41 H 0.4981 0.2671 0.3363 0.066 Uiso 1 1 calc R . . . .
C42 C 0.53018(6) 0.2408(2) 0.42456(14) 0.0425(6) Uani 1 1 d . . . . .
H42 H 0.5151 0.2101 0.4484 0.051 Uiso 1 1 calc R . . . .
C43 C 0.53844(5) 0.18375(18) 0.57650(12) 0.0305(5) Uani 1 1 d . . . . .
C44 C 0.52804(6) 0.2599(2) 0.61468(14) 0.0403(6) Uani 1 1 d . . . . .
H44 H 0.5408 0.3158 0.6222 0.048 Uiso 1 1 calc R . . . .
C45 C 0.49867(7) 0.2532(3) 0.64173(16) 0.0560(8) Uani 1 1 d . . . . .
H45 H 0.4922 0.3043 0.6678 0.067 Uiso 1 1 calc R . . . .
C46 C 0.47917(7) 0.1715(3) 0.63012(17) 0.0609(9) Uani 1 1 d . . . . .
H46 H 0.4596 0.1673 0.6484 0.073 Uiso 1 1 calc R . . . .
C47 C 0.48886(7) 0.0966(2) 0.59150(16) 0.0531(8) Uani 1 1 d . . . . .
H47 H 0.4756 0.0416 0.5832 0.064 Uiso 1 1 calc R . . . .
C48 C 0.51829(6) 0.1020(2) 0.56459(14) 0.0404(6) Uani 1 1 d . . . . .
H48 H 0.5246 0.0506 0.5384 0.048 Uiso 1 1 calc R . . . .
C49 C 0.58591(5) 0.07521(15) 0.51539(11) 0.0255(4) Uani 1 1 d . . . . .
C50 C 0.58646(6) -0.00208(17) 0.56196(12) 0.0348(5) Uani 1 1 d . . . . .
H50 H 0.5809 0.0086 0.6059 0.042 Uiso 1 1 calc R . . . .
C51 C 0.59522(7) -0.09459(18) 0.54352(14) 0.0418(6) Uani 1 1 d . . . . .
H51 H 0.5957 -0.1454 0.5753 0.050 Uiso 1 1 calc R . . . .
C52 C 0.60331(7) -0.11174(18) 0.47807(14) 0.0405(6) Uani 1 1 d . . . . .
H52 H 0.6094 -0.1737 0.4658 0.049 Uiso 1 1 calc R . . . .
C53 C 0.60218(7) -0.03626(19) 0.43133(14) 0.0423(6) Uani 1 1 d . . . . .
H53 H 0.6072 -0.0476 0.3870 0.051 Uiso 1 1 calc R . . . .
C54 C 0.59362(6) 0.05655(17) 0.44962(13) 0.0339(5) Uani 1 1 d . . . . .
H54 H 0.5930 0.1069 0.4175 0.041 Uiso 1 1 calc R . . . .
C55 C 0.68920(8) 0.5712(3) 0.5430(2) 0.0675(10) Uani 1 1 d . . . . .
H55A H 0.7067 0.5237 0.5433 0.081 Uiso 1 1 calc R . . . .
H55B H 0.6909 0.6002 0.5890 0.081 Uiso 1 1 calc R . . . .
C56 C 0.69103(10) 0.6477(3) 0.4884(2) 0.0771(11) Uani 1 1 d . . . . .
H56A H 0.6805 0.7076 0.4997 0.093 Uiso 1 1 calc R . . . .
H56B H 0.7137 0.6613 0.4834 0.093 Uiso 1 1 calc R . . . .
C57 C 0.67255(9) 0.6021(3) 0.4235(2) 0.0707(10) Uani 1 1 d . . . . .
H57A H 0.6642 0.6509 0.3892 0.085 Uiso 1 1 calc R . . . .
H57B H 0.6864 0.5567 0.4029 0.085 Uiso 1 1 calc R . . . .
C58 C 0.64488(8) 0.5506(3) 0.45066(18) 0.0644(9) Uani 1 1 d . . . . .
H58A H 0.6257 0.5925 0.4475 0.077 Uiso 1 1 calc R . . . .
H58B H 0.6388 0.4920 0.4239 0.077 Uiso 1 1 calc R . . . .
C59 C 0.55535(7) 0.50459(19) 0.50826(15) 0.0468(7) Uani 1 1 d D . . . .
H59C H 0.5478 0.4607 0.5415 0.056 Uiso 0.4 1 calc R . P A 2
H59D H 0.5575 0.4681 0.4665 0.056 Uiso 0.4 1 calc R . P A 2
H59A H 0.5530 0.4387 0.5246 0.056 Uiso 0.6 1 calc R . P B 1
H59B H 0.5522 0.5050 0.4577 0.056 Uiso 0.6 1 calc R . P B 1
C63 C 0.63852(10) 0.6050(2) 0.67256(19) 0.0698(10) Uani 1 1 d . . . . .
H63A H 0.6206 0.6104 0.6987 0.105 Uiso 1 1 calc GR . . . .
H63B H 0.6402 0.6639 0.6469 0.105 Uiso 1 1 calc GR . . . .
H63C H 0.6587 0.5943 0.7039 0.105 Uiso 1 1 calc GR . . . .
C60 C 0.53046(12) 0.5778(4) 0.5379(3) 0.0522(13) Uani 0.6 1 d D . P C 1
H60A H 0.5114 0.5917 0.5030 0.063 Uiso 0.6 1 calc R . P C 1
H60B H 0.5230 0.5514 0.5791 0.063 Uiso 0.6 1 calc R . P C 1
C61 C 0.55148(12) 0.6685(3) 0.5555(3) 0.0542(13) Uani 0.6 1 d D . P C 1
H61A H 0.5402 0.7261 0.5352 0.065 Uiso 0.6 1 calc R . P C 1
H61B H 0.5569 0.6773 0.6056 0.065 Uiso 0.6 1 calc R . P C 1
C62 C 0.58188(14) 0.6481(4) 0.5239(3) 0.0434(13) Uani 0.6 1 d D . P C 1
H62A H 0.5784 0.6622 0.4743 0.052 Uiso 0.6 1 calc R . P C 1
H62B H 0.6007 0.6850 0.5467 0.052 Uiso 0.6 1 calc R . P C 1
C60A C 0.53165(18) 0.5839(5) 0.4914(5) 0.054(2) Uani 0.4 1 d D . P C 2
H60C H 0.5152 0.5832 0.5222 0.065 Uiso 0.4 1 calc R . P C 2
H60D H 0.5206 0.5787 0.4435 0.065 Uiso 0.4 1 calc R . P C 2
C61A C 0.55236(17) 0.6754(5) 0.5017(5) 0.0527(19) Uani 0.4 1 d D . P C 2
H61C H 0.5610 0.6923 0.4595 0.063 Uiso 0.4 1 calc R . P C 2
H61D H 0.5396 0.7297 0.5151 0.063 Uiso 0.4 1 calc R . P C 2
C62A C 0.5797(2) 0.6488(6) 0.5594(4) 0.047(2) Uani 0.4 1 d D . P C 2
H62C H 0.5726 0.6507 0.6047 0.057 Uiso 0.4 1 calc R . P C 2
H62D H 0.5989 0.6902 0.5599 0.057 Uiso 0.4 1 calc R . P C 2

loop_
_atom_site_aniso_label
_atom_site_aniso_U_11
_atom_site_aniso_U_22
_atom_site_aniso_U_33
_atom_site_aniso_U_23
_atom_site_aniso_U_13
_atom_site_aniso_U_12
Ru1 0.01940(8) 0.02228(8) 0.02274(8) 0.00006(6) 0.00240(5) -0.00080(6)
P1 0.0212(2) 0.0331(3) 0.0300(3) 0.0014(2) 0.0065(2) -0.0003(2)
P2 0.0224(3) 0.0280(3) 0.0249(3) 0.0026(2) 0.0034(2) 0.0005(2)
P3 0.0199(2) 0.0241(3) 0.0239(2) -0.00158(19) 0.00301(19) -0.00034(19)
Mg1 0.0401(5) 0.0269(4) 0.0509(5) -0.0023(4) -0.0051(4) -0.0033(3)
O1 0.0357(10) 0.0541(12) 0.0645(13) 0.0228(10) -0.0097(9) -0.0140(9)
O2 0.0366(10) 0.0251(9) 0.0872(15) 0.0067(9) 0.0015(10) 0.0023(8)
C1 0.0229(10) 0.0301(11) 0.0318(11) 0.0026(9) -0.0027(9) -0.0038(9)
C2 0.0348(13) 0.0383(13) 0.0396(13) -0.0044(11) -0.0031(11) -0.0025(11)
C3 0.0395(15) 0.0485(16) 0.0559(17) -0.0094(13) -0.0106(13) -0.0102(13)
C4 0.0275(13) 0.0565(18) 0.075(2) -0.0021(16) -0.0070(13) -0.0132(13)
C5 0.0296(13) 0.0505(16) 0.0546(16) 0.0017(13) 0.0056(12) -0.0042(12)
C6 0.0278(12) 0.0351(12) 0.0356(12) 0.0037(10) 0.0036(10) -0.0032(9)
C7 0.0242(11) 0.0504(15) 0.0293(11) 0.0023(10) 0.0070(9) 0.0010(10)
C8 0.094(3) 0.0492(17) 0.0402(16) 0.0054(13) 0.0265(17) 0.0027(17)
C9 0.125(4) 0.065(2) 0.058(2) 0.0198(18) 0.037(2) 0.004(2)
C10 0.062(2) 0.095(3) 0.0328(15) 0.0074(16) 0.0132(14) 0.0044(19)
C11 0.0460(17) 0.089(2) 0.0403(16) -0.0159(16) 0.0055(13) -0.0130(17)
C12 0.0478(16) 0.0637(19) 0.0394(15) -0.0071(13) 0.0104(12) -0.0187(14)
C13 0.0290(12) 0.0384(13) 0.0346(12) -0.0030(10) 0.0049(10) 0.0067(10)
C14 0.0329(15) 0.0567(18) 0.078(2) 0.0029(16) 0.0131(14) 0.0084(13)
C15 0.0389(17) 0.071(2) 0.103(3) -0.008(2) 0.0080(18) 0.0248(16)
C16 0.068(2) 0.0492(19) 0.076(2) 0.0043(17) -0.0016(19) 0.0266(17)
C17 0.067(2) 0.0423(16) 0.073(2) 0.0103(15) 0.0141(18) 0.0108(15)
C18 0.0398(15) 0.0392(14) 0.0550(16) 0.0041(12) 0.0100(12) 0.0063(11)
C19 0.0279(11) 0.0319(12) 0.0294(11) -0.0024(9) 0.0058(9) -0.0009(9)
C20 0.0237(10) 0.0299(11) 0.0276(11) -0.0058(9) 0.0013(8) -0.0019(9)
C21 0.0419(14) 0.0315(12) 0.0397(13) -0.0061(10) 0.0017(11) 0.0067(11)
C22 0.0449(15) 0.0439(15) 0.0491(16) -0.0167(12) 0.0062(13) 0.0105(12)
C23 0.0474(16) 0.0595(18) 0.0400(15) -0.0160(13) 0.0155(12) 0.0034(14)
C24 0.0421(14) 0.0491(15) 0.0321(13) -0.0015(11) 0.0083(11) 0.0001(12)
C25 0.0315(12) 0.0342(12) 0.0239(11) 0.0050(9) 0.0041(9) -0.0038(9)
C26 0.0341(13) 0.0453(14) 0.0308(12) 0.0032(10) 0.0077(10) -0.0039(11)
C27 0.0376(15) 0.0637(19) 0.0498(16) 0.0075(14) 0.0107(12) -0.0162(13)
C28 0.0584(19) 0.0511(18) 0.0599(19) 0.0128(14) 0.0055(15) -0.0239(15)
C29 0.0620(19) 0.0356(14) 0.0570(18) 0.0130(13) 0.0008(15) -0.0048(13)
C30 0.0381(14) 0.0356(13) 0.0415(14) 0.0090(11) 0.0049(11) -0.0014(11)
C31 0.0291(11) 0.0297(11) 0.0301(11) 0.0026(9) -0.0016(9) 0.0007(9)
C32 0.0396(14) 0.0450(14) 0.0367(13) 0.0055(11) 0.0028(11) -0.0016(12)
C33 0.0614(19) 0.0508(17) 0.0349(14) 0.0055(12) -0.0094(13) 0.0081(14)
C34 0.0469(17) 0.074(2) 0.0531(18) 0.0032(16) -0.0181(14) 0.0196(16)
C35 0.0333(15) 0.080(2) 0.068(2) 0.0062(18) -0.0043(14) 0.0177(15)
C36 0.0315(13) 0.0510(16) 0.0415(14) 0.0066(12) 0.0016(11) 0.0082(11)
C37 0.0292(11) 0.0256(10) 0.0282(11) -0.0020(8) -0.0003(9) 0.0047(9)
C38 0.0382(13) 0.0324(12) 0.0286(11) 0.0020(9) -0.0007(10) -0.0012(10)
C39 0.0619(18) 0.0373(14) 0.0353(14) 0.0048(11) 0.0022(13) -0.0068(13)
C40 0.074(2) 0.0379(14) 0.0374(14) 0.0077(11) -0.0158(14) -0.0022(14)
C41 0.0455(16) 0.0568(18) 0.0542(17) 0.0114(15) -0.0193(14) -0.0032(14)
C42 0.0309(13) 0.0479(15) 0.0447(14) 0.0056(12) -0.0063(11) 0.0010(11)
C43 0.0229(11) 0.0393(12) 0.0290(11) -0.0027(9) 0.0026(9) -0.0004(9)
C44 0.0237(11) 0.0487(15) 0.0485(15) -0.0139(12) 0.0060(10) -0.0008(10)
C45 0.0326(14) 0.078(2) 0.0600(19) -0.0259(16) 0.0150(13) 0.0054(14)
C46 0.0295(14) 0.097(3) 0.0611(19) -0.0162(18) 0.0214(14) -0.0094(15)
C47 0.0347(15) 0.066(2) 0.0612(19) -0.0083(15) 0.0151(13) -0.0182(14)
C48 0.0294(12) 0.0474(15) 0.0464(14) -0.0102(12) 0.0122(11) -0.0105(11)
C49 0.0218(10) 0.0258(10) 0.0284(11) -0.0027(8) 0.0021(8) -0.0020(8)
C50 0.0465(14) 0.0295(12) 0.0288(12) -0.0028(9) 0.0071(10) -0.0020(10)
C51 0.0574(17) 0.0251(12) 0.0426(14) 0.0012(10) 0.0069(13) -0.0009(11)
C52 0.0517(16) 0.0260(12) 0.0450(14) -0.0066(10) 0.0111(12) 0.0025(11)
C53 0.0556(17) 0.0394(14) 0.0361(13) -0.0039(11) 0.0207(12) 0.0057(12)
C54 0.0386(13) 0.0306(12) 0.0347(12) 0.0009(9) 0.0127(10) 0.0032(10)
C55 0.0428(17) 0.067(2) 0.087(3) 0.0216(19) -0.0096(17) -0.0227(16)
C56 0.065(2) 0.059(2) 0.106(3) 0.026(2) 0.012(2) -0.0169(18)
C57 0.054(2) 0.074(2) 0.084(3) 0.031(2) 0.0085(18) 0.0063(18)
C58 0.0434(17) 0.079(2) 0.065(2) 0.0218(18) -0.0077(15) 0.0000(16)
C59 0.0510(16) 0.0345(14) 0.0497(16) 0.0002(12) -0.0081(13) -0.0029(12)
C63 0.086(3) 0.0358(16) 0.078(2) -0.0132(15) -0.017(2) -0.0039(16)
C60 0.034(2) 0.043(3) 0.078(4) 0.005(3) 0.001(3) 0.004(2)
C61 0.046(3) 0.038(3) 0.079(4) -0.009(3) 0.012(3) 0.003(2)
C62 0.045(3) 0.024(2) 0.059(4) 0.006(3) 0.003(3) 0.0004(19)
C60A 0.040(4) 0.039(4) 0.082(6) 0.008(4) 0.000(4) -0.001(3)
C61A 0.041(4) 0.033(4) 0.084(6) 0.007(4) 0.010(4) 0.006(3)
C62A 0.057(5) 0.024(3) 0.056(5) -0.002(4) -0.007(5) 0.008(3)

loop_
_atom_type_symbol
_atom_type_description
_atom_type_scat_dispersion_real
_atom_type_scat_dispersion_imag
_atom_type_scat_source
C C 0.0181 0.0091 'International Tables Vol C Tables 4.2.6.8 and 6.1.1.4'
H H 0.0000 0.0000 'International Tables Vol C Tables 4.2.6.8 and 6.1.1.4'
Mg Mg 0.1719 0.1771 'International Tables Vol C Tables 4.2.6.8 and 6.1.1.4'
O O 0.0492 0.0322 'International Tables Vol C Tables 4.2.6.8 and 6.1.1.4'
P P 0.2955 0.4335 'International Tables Vol C Tables 4.2.6.8 and 6.1.1.4'
Ru Ru 0.0552 3.2960 'International Tables Vol C Tables 4.2.6.8 and 6.1.1.4'

loop_
_geom_angle_atom_site_label_1
_geom_angle_atom_site_label_2
_geom_angle_atom_site_label_3
_geom_angle
_geom_angle_site_symmetry_1
_geom_angle_site_symmetry_3
_geom_angle_publ_flag
P1 Ru1 H1 90.7(7) . . ?
P1 Ru1 Mg1 103.76(2) . . ?
P2 Ru1 H1 164.5(7) . . ?
P2 Ru1 P1 103.58(2) . . ?
P2 Ru1 Mg1 124.68(2) . . ?
P3 Ru1 H1 82.2(8) . . ?
P3 Ru1 P1 101.334(19) . . ?
P3 Ru1 P2 100.718(19) . . ?
P3 Ru1 Mg1 119.49(2) . . ?
Mg1 Ru1 H1 43.9(8) . . ?
C1 Ru1 H1 92.9(8) . . ?
C1 Ru1 P1 67.49(6) . . ?
C1 Ru1 P2 87.04(6) . . ?
C1 Ru1 P3 167.84(6) . . ?
C1 Ru1 Mg1 61.34(6) . . ?
C20 Ru1 H1 96.9(7) . . ?
C20 Ru1 P1 158.45(6) . . ?
C20 Ru1 P2 67.59(6) . . ?
C20 Ru1 P3 99.67(6) . . ?
C20 Ru1 Mg1 69.42(6) . . ?
C20 Ru1 C1 91.92(8) . . ?
C6 P1 Ru1 85.28(8) . . ?
C6 P1 C7 108.46(11) . . ?
C6 P1 C13 105.40(11) . . ?
C7 P1 Ru1 130.66(8) . . ?
C7 P1 C13 98.93(11) . . ?
C13 P1 Ru1 123.43(8) . . ?
C19 P2 Ru1 84.83(7) . . ?
C19 P2 C25 104.56(10) . . ?
C19 P2 C31 108.75(11) . . ?
C25 P2 Ru1 126.49(8) . . ?
C25 P2 C31 99.17(10) . . ?
C31 P2 Ru1 127.94(8) . . ?
C37 P3 Ru1 116.12(7) . . ?
C37 P3 C43 99.62(10) . . ?
C43 P3 Ru1 122.64(7) . . ?
C49 P3 Ru1 115.42(7) . . ?
C49 P3 C37 98.07(10) . . ?
C49 P3 C43 100.97(10) . . ?
Ru1 Mg1 H1 34.6(6) . . ?
O1 Mg1 Ru1 112.50(7) . . ?
O1 Mg1 H1 91.5(6) . . ?
O1 Mg1 O2 88.20(8) . . ?
O1 Mg1 C1 94.77(8) . . ?
O1 Mg1 C63 100.70(13) . . ?
O2 Mg1 Ru1 110.83(6) . . ?
O2 Mg1 H1 83.6(6) . . ?
O2 Mg1 C1 155.60(8) . . ?
O2 Mg1 C63 96.01(11) . . ?
C1 Mg1 Ru1 45.95(5) . . ?
C1 Mg1 H1 72.2(6) . . ?
C63 Mg1 Ru1 137.16(11) . . ?
C63 Mg1 H1 167.8(6) . . ?
C63 Mg1 C1 107.16(11) . . ?
C55 O1 Mg1 119.4(2) . . ?
C58 O1 Mg1 127.69(18) . . ?
C58 O1 C55 109.3(2) . . ?
C59 O2 Mg1 132.23(16) . . ?
C59 O2 C62 103.8(3) . . ?
C59 O2 C62A 107.2(4) . . ?
C62 O2 Mg1 123.4(3) . . ?
C62A O2 Mg1 111.7(3) . . ?
Ru1 C1 Mg1 72.71(7) . . ?
C2 C1 Ru1 137.08(18) . . ?
C2 C1 Mg1 89.91(15) . . ?
C2 C1 C6 116.4(2) . . ?
C6 C1 Ru1 106.16(16) . . ?
C6 C1 Mg1 120.23(16) . . ?
C1 C2 H2 119.8 . . ?
C3 C2 C1 120.5(3) . . ?
C3 C2 H2 119.8 . . ?
C2 C3 H3 119.4 . . ?
C4 C3 C2 121.2(3) . . ?
C4 C3 H3 119.4 . . ?
C3 C4 H4 119.8 . . ?
C3 C4 C5 120.3(3) . . ?
C5 C4 H4 119.8 . . ?
C4 C5 H5 121.0 . . ?
C6 C5 C4 118.0(3) . . ?
C6 C5 H5 121.0 . . ?
C1 C6 P1 100.80(16) . . ?
C5 C6 P1 135.0(2) . . ?
C5 C6 C1 123.5(2) . . ?
C8 C7 P1 121.0(2) . . ?
C8 C7 C12 118.1(2) . . ?
C12 C7 P1 120.8(2) . . ?
C7 C8 H8 119.7 . . ?
C7 C8 C9 120.6(3) . . ?
C9 C8 H8 119.7 . . ?
C8 C9 H9 119.8 . . ?
C10 C9 C8 120.4(3) . . ?
C10 C9 H9 119.8 . . ?
C9 C10 H10 120.2 . . ?
C11 C10 C9 119.7(3) . . ?
C11 C10 H10 120.2 . . ?
C10 C11 H11 119.7 . . ?
C10 C11 C12 120.6(3) . . ?
C12 C11 H11 119.7 . . ?
C7 C12 C11 120.6(3) . . ?
C7 C12 H12 119.7 . . ?
C11 C12 H12 119.7 . . ?
C14 C13 P1 121.5(2) . . ?
C18 C13 P1 119.87(19) . . ?
C18 C13 C14 118.6(3) . . ?
C13 C14 H14 120.1 . . ?
C15 C14 C13 119.8(3) . . ?
C15 C14 H14 120.1 . . ?
C14 C15 H15 119.6 . . ?
C16 C15 C14 120.9(3) . . ?
C16 C15 H15 119.6 . . ?
C15 C16 H16 120.2 . . ?
C15 C16 C17 119.5(3) . . ?
C17 C16 H16 120.2 . . ?
C16 C17 H17 120.0 . . ?
C16 C17 C18 120.0(3) . . ?
C18 C17 H17 120.0 . . ?
C13 C18 C17 121.2(3) . . ?
C13 C18 H18 119.4 . . ?
C17 C18 H18 119.4 . . ?
C20 C19 P2 101.69(15) . . ?
C24 C19 P2 134.0(2) . . ?
C24 C19 C20 124.0(2) . . ?
C19 C20 Ru1 105.70(15) . . ?
C21 C20 Ru1 139.12(18) . . ?
C21 C20 C19 115.2(2) . . ?
C20 C21 H21 119.3 . . ?
C22 C21 C20 121.5(2) . . ?
C22 C21 H21 119.3 . . ?
C21 C22 H22 119.4 . . ?
C23 C22 C21 121.3(2) . . ?
C23 C22 H22 119.4 . . ?
C22 C23 H23 120.1 . . ?
C24 C23 C22 119.7(2) . . ?
C24 C23 H23 120.1 . . ?
C19 C24 H24 120.8 . . ?
C23 C24 C19 118.3(3) . . ?
C23 C24 H24 120.8 . . ?
C26 C25 P2 120.69(19) . . ?
C30 C25 P2 120.84(18) . . ?
C30 C25 C26 118.3(2) . . ?
C25 C26 H26 119.8 . . ?
C27 C26 C25 120.3(3) . . ?
C27 C26 H26 119.8 . . ?
C26 C27 H27 119.7 . . ?
C28 C27 C26 120.6(3) . . ?
C28 C27 H27 119.7 . . ?
C27 C28 H28 120.1 . . ?
C27 C28 C29 119.7(3) . . ?
C29 C28 H28 120.1 . . ?
C28 C29 H29 119.9 . . ?
C28 C29 C30 120.2(3) . . ?
C30 C29 H29 119.9 . . ?
C25 C30 H30 119.6 . . ?
C29 C30 C25 120.8(3) . . ?
C29 C30 H30 119.6 . . ?
C32 C31 P2 120.24(19) . . ?
C36 C31 P2 121.63(18) . . ?
C36 C31 C32 118.1(2) . . ?
C31 C32 H32 119.0 . . ?
C33 C32 C31 122.0(3) . . ?
C33 C32 H32 119.0 . . ?
C32 C33 H33 120.3 . . ?
C32 C33 C34 119.5(3) . . ?
C34 C33 H33 120.3 . . ?
C33 C34 H34 120.1 . . ?
C35 C34 C33 119.8(3) . . ?
C35 C34 H34 120.1 . . ?
C34 C35 H35 119.8 . . ?
C34 C35 C36 120.4(3) . . ?
C36 C35 H35 119.8 . . ?
C31 C36 C35 120.2(3) . . ?
C31 C36 H36 119.9 . . ?
C35 C36 H36 119.9 . . ?
C38 C37 P3 119.53(18) . . ?
C38 C37 C42 118.2(2) . . ?
C42 C37 P3 122.02(19) . . ?
C37 C38 H38 119.5 . . ?
C39 C38 C37 120.9(2) . . ?
C39 C38 H38 119.5 . . ?
C38 C39 H39 120.0 . . ?
C40 C39 C38 120.1(3) . . ?
C40 C39 H39 120.0 . . ?
C39 C40 H40 120.1 . . ?
C41 C40 C39 119.8(3) . . ?
C41 C40 H40 120.1 . . ?
C40 C41 H41 119.8 . . ?
C40 C41 C42 120.4(3) . . ?
C42 C41 H41 119.8 . . ?
C37 C42 C41 120.5(3) . . ?
C37 C42 H42 119.7 . . ?
C41 C42 H42 119.7 . . ?
C44 C43 P3 116.86(18) . . ?
C44 C43 C48 118.2(2) . . ?
C48 C43 P3 124.89(18) . . ?
C43 C44 H44 119.7 . . ?
C43 C44 C45 120.6(3) . . ?
C45 C44 H44 119.7 . . ?
C44 C45 H45 119.8 . . ?
C46 C45 C44 120.5(3) . . ?
C46 C45 H45 119.8 . . ?
C45 C46 H46 120.3 . . ?
C47 C46 C45 119.5(2) . . ?
C47 C46 H46 120.3 . . ?
C46 C47 H47 119.7 . . ?
C46 C47 C48 120.6(3) . . ?
C48 C47 H47 119.7 . . ?
C43 C48 H48 119.7 . . ?
C47 C48 C43 120.6(3) . . ?
C47 C48 H48 119.7 . . ?
C50 C49 P3 120.20(17) . . ?
C54 C49 P3 121.39(17) . . ?
C54 C49 C50 118.3(2) . . ?
C49 C50 H50 119.6 . . ?
C51 C50 C49 120.8(2) . . ?
C51 C50 H50 119.6 . . ?
C50 C51 H51 119.9 . . ?
C52 C51 C50 120.2(2) . . ?
C52 C51 H51 119.9 . . ?
C51 C52 H52 120.3 . . ?
C53 C52 C51 119.3(2) . . ?
C53 C52 H52 120.3 . . ?
C52 C53 H53 119.7 . . ?
C52 C53 C54 120.7(2) . . ?
C54 C53 H53 119.7 . . ?
C49 C54 H54 119.7 . . ?
C53 C54 C49 120.7(2) . . ?
C53 C54 H54 119.7 . . ?
O1 C55 H55A 110.9 . . ?
O1 C55 H55B 110.9 . . ?
O1 C55 C56 104.3(3) . . ?
H55A C55 H55B 108.9 . . ?
C56 C55 H55A 110.9 . . ?
C56 C55 H55B 110.9 . . ?
C55 C56 H56A 111.2 . . ?
C55 C56 H56B 111.2 . . ?
H56A C56 H56B 109.1 . . ?
C57 C56 C55 103.0(3) . . ?
C57 C56 H56A 111.2 . . ?
C57 C56 H56B 111.2 . . ?
C56 C57 H57A 111.3 . . ?
C56 C57 H57B 111.3 . . ?
H57A C57 H57B 109.2 . . ?
C58 C57 C56 102.2(3) . . ?
C58 C57 H57A 111.3 . . ?
C58 C57 H57B 111.3 . . ?
O1 C58 C57 106.3(3) . . ?
O1 C58 H58A 110.5 . . ?
O1 C58 H58B 110.5 . . ?
C57 C58 H58A 110.5 . . ?
C57 C58 H58B 110.5 . . ?
H58A C58 H58B 108.7 . . ?
O2 C59 H59C 110.0 . . ?
O2 C59 H59D 110.0 . . ?
O2 C59 H59A 111.6 . . ?
O2 C59 H59B 111.6 . . ?
O2 C59 C60 101.1(3) . . ?
O2 C59 C60A 108.5(3) . . ?
H59C C59 H59D 108.4 . . ?
H59A C59 H59B 109.4 . . ?
C60 C59 H59A 111.6 . . ?
C60 C59 H59B 111.6 . . ?
C60A C59 H59C 110.0 . . ?
C60A C59 H59D 110.0 . . ?
Mg1 C63 H63A 109.5 . . ?
Mg1 C63 H63B 109.5 . . ?
Mg1 C63 H63C 109.5 . . ?
H63A C63 H63B 109.5 . . ?
H63A C63 H63C 109.5 . . ?
H63B C63 H63C 109.5 . . ?
C59 C60 H60A 111.2 . . ?
C59 C60 H60B 111.2 . . ?
H60A C60 H60B 109.1 . . ?
C61 C60 C59 103.0(3) . . ?
C61 C60 H60A 111.2 . . ?
C61 C60 H60B 111.2 . . ?
C60 C61 H61A 111.1 . . ?
C60 C61 H61B 111.1 . . ?
H61A C61 H61B 109.0 . . ?
C62 C61 C60 103.4(4) . . ?
C62 C61 H61A 111.1 . . ?
C62 C61 H61B 111.1 . . ?
O2 C62 C61 101.4(4) . . ?
O2 C62 H62A 111.5 . . ?
O2 C62 H62B 111.5 . . ?
C61 C62 H62A 111.5 . . ?
C61 C62 H62B 111.5 . . ?
H62A C62 H62B 109.3 . . ?
C59 C60A H60C 110.8 . . ?
C59 C60A H60D 110.8 . . ?
C59 C60A C61A 104.5(5) . . ?
H60C C60A H60D 108.9 . . ?
C61A C60A H60C 110.8 . . ?
C61A C60A H60D 110.8 . . ?
C60A C61A H61C 111.1 . . ?
C60A C61A H61D 111.1 . . ?
H61C C61A H61D 109.0 . . ?
C62A C61A C60A 103.5(6) . . ?
C62A C61A H61C 111.1 . . ?
C62A C61A H61D 111.1 . . ?
O2 C62A H62C 111.9 . . ?
O2 C62A H62D 111.9 . . ?
C61A C62A O2 99.1(5) . . ?
C61A C62A H62C 111.9 . . ?
C61A C62A H62D 111.9 . . ?
H62C C62A H62D 109.6 . . ?

loop_
_geom_bond_atom_site_label_1
_geom_bond_atom_site_label_2
_geom_bond_distance
_geom_bond_site_symmetry_2
_geom_bond_publ_flag
Ru1 H1 1.64(2) . ?
Ru1 P1 2.3686(5) . ?
Ru1 P2 2.3668(6) . ?
Ru1 P3 2.3543(5) . ?
Ru1 Mg1 2.8250(8) . ?
Ru1 C1 2.127(2) . ?
Ru1 C20 2.125(2) . ?
P1 C6 1.818(2) . ?
P1 C7 1.834(2) . ?
P1 C13 1.845(2) . ?
P2 C19 1.811(2) . ?
P2 C25 1.838(2) . ?
P2 C31 1.839(2) . ?
P3 C37 1.853(2) . ?
P3 C43 1.855(2) . ?
P3 C49 1.847(2) . ?
Mg1 H1 2.00(2) . ?
Mg1 O1 2.110(2) . ?
Mg1 O2 2.168(2) . ?
Mg1 C1 2.596(2) . ?
Mg1 C63 2.179(3) . ?
O1 C55 1.450(3) . ?
O1 C58 1.446(4) . ?
O2 C59 1.414(3) . ?
O2 C62 1.446(5) . ?
O2 C62A 1.527(8) . ?
C1 C2 1.401(3) . ?
C1 C6 1.417(3) . ?
C2 H2 0.9300 . ?
C2 C3 1.400(4) . ?
C3 H3 0.9300 . ?
C3 C4 1.377(4) . ?
C4 H4 0.9300 . ?
C4 C5 1.396(4) . ?
C5 H5 0.9300 . ?
C5 C6 1.384(3) . ?
C7 C8 1.375(4) . ?
C7 C12 1.385(4) . ?
C8 H8 0.9300 . ?
C8 C9 1.395(4) . ?
C9 H9 0.9300 . ?
C9 C10 1.361(5) . ?
C10 H10 0.9300 . ?
C10 C11 1.357(5) . ?
C11 H11 0.9300 . ?
C11 C12 1.387(4) . ?
C12 H12 0.9300 . ?
C13 C14 1.393(3) . ?
C13 C18 1.367(4) . ?
C14 H14 0.9300 . ?
C14 C15 1.390(4) . ?
C15 H15 0.9300 . ?
C15 C16 1.367(5) . ?
C16 H16 0.9300 . ?
C16 C17 1.369(5) . ?
C17 H17 0.9300 . ?
C17 C18 1.391(4) . ?
C18 H18 0.9300 . ?
C19 C20 1.405(3) . ?
C19 C24 1.394(3) . ?
C20 C21 1.403(3) . ?
C21 H21 0.9300 . ?
C21 C22 1.387(4) . ?
C22 H22 0.9300 . ?
C22 C23 1.381(4) . ?
C23 H23 0.9300 . ?
C23 C24 1.378(4) . ?
C24 H24 0.9300 . ?
C25 C26 1.394(3) . ?
C25 C30 1.390(3) . ?
C26 H26 0.9300 . ?
C26 C27 1.389(4) . ?
C27 H27 0.9300 . ?
C27 C28 1.372(4) . ?
C28 H28 0.9300 . ?
C28 C29 1.377(4) . ?
C29 H29 0.9300 . ?
C29 C30 1.387(4) . ?
C30 H30 0.9300 . ?
C31 C32 1.388(3) . ?
C31 C36 1.387(3) . ?
C32 H32 0.9300 . ?
C32 C33 1.375(4) . ?
C33 H33 0.9300 . ?
C33 C34 1.379(5) . ?
C34 H34 0.9300 . ?
C34 C35 1.378(5) . ?
C35 H35 0.9300 . ?
C35 C36 1.393(4) . ?
C36 H36 0.9300 . ?
C37 C38 1.391(3) . ?
C37 C42 1.392(3) . ?
C38 H38 0.9300 . ?
C38 C39 1.387(3) . ?
C39 H39 0.9300 . ?
C39 C40 1.379(4) . ?
C40 H40 0.9300 . ?
C40 C41 1.372(4) . ?
C41 H41 0.9300 . ?
C41 C42 1.392(4) . ?
C42 H42 0.9300 . ?
C43 C44 1.388(3) . ?
C43 C48 1.393(3) . ?
C44 H44 0.9300 . ?
C44 C45 1.391(3) . ?
C45 H45 0.9300 . ?
C45 C46 1.378(4) . ?
C46 H46 0.9300 . ?
C46 C47 1.370(4) . ?
C47 H47 0.9300 . ?
C47 C48 1.391(3) . ?
C48 H48 0.9300 . ?
C49 C50 1.394(3) . ?
C49 C54 1.387(3) . ?
C50 H50 0.9300 . ?
C50 C51 1.385(3) . ?
C51 H51 0.9300 . ?
C51 C52 1.383(4) . ?
C52 H52 0.9300 . ?
C52 C53 1.375(4) . ?
C53 H53 0.9300 . ?
C53 C54 1.385(3) . ?
C54 H54 0.9300 . ?
C55 H55A 0.9700 . ?
C55 H55B 0.9700 . ?
C55 C56 1.504(4) . ?
C56 H56A 0.9700 . ?
C56 H56B 0.9700 . ?
C56 C57 1.503(5) . ?
C57 H57A 0.9700 . ?
C57 H57B 0.9700 . ?
C57 C58 1.502(4) . ?
C58 H58A 0.9700 . ?
C58 H58B 0.9700 . ?
C59 H59C 0.9700 . ?
C59 H59D 0.9700 . ?
C59 H59A 0.9700 . ?
C59 H59B 0.9700 . ?
C59 C60 1.604(6) . ?
C59 C60A 1.464(7) . ?
C63 H63A 0.9600 . ?
C63 H63B 0.9600 . ?
C63 H63C 0.9600 . ?
C60 H60A 0.9700 . ?
C60 H60B 0.9700 . ?
C60 C61 1.525(6) . ?
C61 H61A 0.9700 . ?
C61 H61B 0.9700 . ?
C61 C62 1.502(7) . ?
C62 H62A 0.9700 . ?
C62 H62B 0.9700 . ?
C60A H60C 0.9700 . ?
C60A H60D 0.9700 . ?
C60A C61A 1.515(9) . ?
C61A H61C 0.9700 . ?
C61A H61D 0.9700 . ?
C61A C62A 1.502(9) . ?
C62A H62C 0.9700 . ?
C62A H62D 0.9700 . ?
